data_2230664
loop_
_publ_author_name
'Sun, Li-Xia'
'Yu, Yun-Dan'
'Wei, Guo-Ying'

_publ_section_title
;
 4-[(<i>E</i>)-(4-Fluorobenzylidene)amino]phenol
;
_journal_coeditor_code HB5896
_journal_issue 7
_journal_name_full 'Acta Crystallographica Section E'
_journal_page_first o1578
_journal_paper_doi 10.1107/S1600536811019921
_journal_volume 67
_journal_year 2011
_chemical_formula_iupac 'C13 H10 F N O'
_chemical_formula_moiety 'C13 H10 F N O'
_chemical_formula_sum 'C13 H10 F N O'
_chemical_formula_weight 215.22
_chemical_name_systematic
;
4-[(<i>E</i>)-(4-Fluorobenzylidene)amino]phenol
;
_space_group_IT_number 14
_symmetry_cell_setting monoclinic
_symmetry_space_group_name_Hall '-P 2yn'
_symmetry_space_group_name_H-M 'P 1 21/n 1'
_atom_sites_solution_hydrogens geom
_atom_sites_solution_primary direct
_atom_sites_solution_secondary difmap
_audit_creation_method SHELXL-97
_cell_angle_alpha 90.00
_cell_angle_beta 104.666(5)
_cell_angle_gamma 90.00
_cell_formula_units_Z 4
_cell_length_a 9.400(5)
_cell_length_b 12.213(7)
_cell_length_c 9.450(5)
_cell_measurement_reflns_used 2754
_cell_measurement_temperature 296(2)
_cell_measurement_theta_max 28.21
_cell_measurement_theta_min 2.73
_cell_volume 1049.5(10)
_computing_cell_refinement 'SAINT (Bruker, 2004)'
_computing_data_collection 'APEX2 (Bruker, 2004)'
_computing_data_reduction 'SAINT (Bruker, 2004)'
_computing_molecular_graphics 'SHELXTL (Sheldrick, 2008)'
_computing_publication_material 'SHELXTL (Sheldrick, 2008)'
_computing_structure_refinement 'SHELXL97 (Sheldrick, 2008)'
_computing_structure_solution 'SHELXS97 (Sheldrick, 2008)'
_diffrn_ambient_temperature 296(2)
_diffrn_measured_fraction_theta_full 0.989
_diffrn_measured_fraction_theta_max 0.989
_diffrn_measurement_device_type 'Bruker APEXII CCD'
_diffrn_measurement_method '\f and \w'
_diffrn_radiation_monochromator graphite
_diffrn_radiation_source 'fine-focus sealed tube'
_diffrn_radiation_type MoK\a
_diffrn_radiation_wavelength 0.71073
_diffrn_reflns_av_R_equivalents 0.0363
_diffrn_reflns_av_sigmaI/netI 0.0336
_diffrn_reflns_limit_h_max 11
_diffrn_reflns_limit_h_min -10
_diffrn_reflns_limit_k_max 14
_diffrn_reflns_limit_k_min -11
_diffrn_reflns_limit_l_max 11
_diffrn_reflns_limit_l_min -11
_diffrn_reflns_number 5880
_diffrn_reflns_theta_full 25.49
_diffrn_reflns_theta_max 25.49
_diffrn_reflns_theta_min 2.73
_diffrn_standards_decay_% 0
_diffrn_standards_interval_count 200
_diffrn_standards_interval_time 120
_diffrn_standards_number 3
_exptl_absorpt_coefficient_mu 0.099
_exptl_absorpt_correction_T_max 0.979
_exptl_absorpt_correction_T_min 0.976
_exptl_absorpt_correction_type multi-scan
_exptl_absorpt_process_details '(SADABS; Bruker, 2004)'
_exptl_crystal_colour yellow
_exptl_crystal_density_diffrn 1.362
_exptl_crystal_density_method 'not measured'
_exptl_crystal_description block
_exptl_crystal_F_000 448
_exptl_crystal_size_max 0.25
_exptl_crystal_size_mid 0.23
_exptl_crystal_size_min 0.22
_refine_diff_density_max 0.184
_refine_diff_density_min -0.193
_refine_ls_extinction_coef 0.077(5)
_refine_ls_extinction_expression Fc^*^=kFc[1+0.001xFc^2^\l^3^/sin(2\q)]^-1/4^
_refine_ls_extinction_method 'SHELXL97 (Sheldrick, 2008)'
_refine_ls_goodness_of_fit_ref 1.088
_refine_ls_hydrogen_treatment constr
_refine_ls_matrix_type full
_refine_ls_number_parameters 147
_refine_ls_number_reflns 1935
_refine_ls_number_restraints 0
_refine_ls_restrained_S_all 1.088
_refine_ls_R_factor_all 0.0548
_refine_ls_R_factor_gt 0.0396
_refine_ls_shift/su_max 0.000
_refine_ls_shift/su_mean 0.000
_refine_ls_structure_factor_coef Fsqd
_refine_ls_weighting_details 'calc w=1/[\s^2^(Fo^2^)+(0.0422P)^2^+0.3813P] where P=(Fo^2^+2Fc^2^)/3'
_refine_ls_weighting_scheme calc
_refine_ls_wR_factor_gt 0.1000
_refine_ls_wR_factor_ref 0.1159
_reflns_number_gt 1474
_reflns_number_total 1935
_reflns_threshold_expression I>2\s(I)
_cod_data_source_file hb5896.cif
_cod_data_source_block I
_cod_original_sg_symbol_H-M 'P 21/n'
_cod_database_code 2230664
_cod_database_fobs_code 2230664

loop_
_symmetry_equiv_pos_as_xyz
'x, y, z'
'-x+1/2, y+1/2, -z+1/2'
'-x, -y, -z'
'x-1/2, -y-1/2, z-1/2'

loop_
_atom_site_type_symbol
_atom_site_label
_atom_site_fract_x
_atom_site_fract_y
_atom_site_fract_z
_atom_site_U_iso_or_equiv
_atom_site_adp_type
_atom_site_calc_flag
_atom_site_refinement_flags
_atom_site_occupancy
_atom_site_symmetry_multiplicity
_atom_site_disorder_assembly
_atom_site_disorder_group
C C1 0.3906(2) 0.14260(14) 0.6005(2) 0.0440(5) Uani d . 1 1 . .
C C2 0.4887(2) 0.22747(14) 0.63956(18) 0.0409(4) Uani d . 1 1 . .
H H2 0.5876 0.2139 0.6826 0.049 Uiso calc R 1 1 . .
C C3 0.43732(19) 0.33301(14) 0.61347(18) 0.0368(4) Uani d . 1 1 . .
H H3 0.5019 0.3915 0.6400 0.044 Uiso calc R 1 1 . .
C C4 0.28916(18) 0.35297(12) 0.54763(17) 0.0327(4) Uani d . 1 1 . .
C C5 0.1950(2) 0.26412(14) 0.50840(18) 0.0383(4) Uani d . 1 1 . .
H H5 0.0962 0.2765 0.4636 0.046 Uiso calc R 1 1 . .
C C6 0.2447(2) 0.15804(14) 0.5344(2) 0.0451(5) Uani d . 1 1 . .
H H6 0.1812 0.0989 0.5079 0.054 Uiso calc R 1 1 . .
C C7 0.22867(19) 0.46193(13) 0.50988(18) 0.0355(4) Uani d . 1 1 . .
H H7 0.1338 0.4662 0.4497 0.043 Uiso calc R 1 1 . .
C C8 0.22355(17) 0.65015(12) 0.48809(17) 0.0317(4) Uani d . 1 1 . .
C C9 0.22777(18) 0.74242(13) 0.57483(17) 0.0343(4) Uani d . 1 1 . .
H H9 0.2750 0.7392 0.6739 0.041 Uiso calc R 1 1 . .
C C10 0.16262(19) 0.83889(13) 0.51566(18) 0.0373(4) Uani d . 1 1 . .
H H10 0.1647 0.8998 0.5752 0.045 Uiso calc R 1 1 . .
C C11 0.09399(18) 0.84530(13) 0.36764(18) 0.0354(4) Uani d . 1 1 . .
C C12 0.09253(18) 0.75496(14) 0.27921(18) 0.0363(4) Uani d . 1 1 . .
H H12 0.0489 0.7595 0.1794 0.044 Uiso calc R 1 1 . .
C C13 0.15602(19) 0.65777(13) 0.33919(18) 0.0362(4) Uani d . 1 1 . .
H H13 0.1536 0.5969 0.2794 0.043 Uiso calc R 1 1 . .
N N1 0.29403(15) 0.55196(11) 0.55190(14) 0.0344(4) Uani d . 1 1 . .
F F1 0.44178(15) 0.03938(9) 0.62945(16) 0.0739(4) Uani d . 1 1 . .
O O1 0.03080(16) 0.94277(10) 0.31471(14) 0.0520(4) Uani d . 1 1 . .
H H1A -0.0279 0.9327 0.2353 0.078 Uiso calc R 1 1 . .

loop_
_atom_site_aniso_label
_atom_site_aniso_U_11
_atom_site_aniso_U_22
_atom_site_aniso_U_33
_atom_site_aniso_U_12
_atom_site_aniso_U_13
_atom_site_aniso_U_23
C1 0.0595(12) 0.0274(9) 0.0470(10) 0.0055(8) 0.0167(9) 0.0046(7)
C2 0.0407(10) 0.0414(10) 0.0392(9) 0.0064(8) 0.0077(8) 0.0005(7)
C3 0.0408(10) 0.0324(9) 0.0371(9) -0.0032(7) 0.0096(7) -0.0048(7)
C4 0.0393(9) 0.0291(9) 0.0298(8) -0.0013(7) 0.0089(7) 0.0004(6)
C5 0.0402(10) 0.0359(10) 0.0371(9) -0.0045(7) 0.0064(7) 0.0029(7)
C6 0.0550(12) 0.0302(10) 0.0494(10) -0.0093(8) 0.0117(9) -0.0002(8)
C7 0.0350(9) 0.0327(9) 0.0371(9) -0.0010(7) 0.0061(7) 0.0017(7)
C8 0.0314(9) 0.0279(9) 0.0346(8) -0.0006(6) 0.0065(7) 0.0036(6)
C9 0.0371(9) 0.0333(9) 0.0295(8) -0.0027(7) 0.0031(7) 0.0009(7)
C10 0.0427(10) 0.0278(9) 0.0390(9) -0.0022(7) 0.0060(7) -0.0026(7)
C11 0.0352(9) 0.0279(9) 0.0405(9) -0.0013(7) 0.0049(7) 0.0058(7)
C12 0.0394(10) 0.0374(10) 0.0292(8) -0.0013(7) 0.0033(7) 0.0025(7)
C13 0.0410(10) 0.0318(9) 0.0344(9) -0.0011(7) 0.0070(7) -0.0035(7)
N1 0.0380(8) 0.0291(8) 0.0345(7) 0.0009(6) 0.0064(6) 0.0020(6)
F1 0.0840(10) 0.0317(7) 0.1022(10) 0.0132(6) 0.0167(8) 0.0105(6)
O1 0.0641(9) 0.0294(7) 0.0508(8) 0.0039(6) -0.0071(6) 0.0060(5)

loop_
_atom_type_symbol
_atom_type_description
_atom_type_scat_dispersion_real
_atom_type_scat_dispersion_imag
_atom_type_scat_source
C C 0.0033 0.0016 'International Tables Vol C Tables 4.2.6.8 and 6.1.1.4'
H H 0.0000 0.0000 'International Tables Vol C Tables 4.2.6.8 and 6.1.1.4'
N N 0.0061 0.0033 'International Tables Vol C Tables 4.2.6.8 and 6.1.1.4'
O O 0.0106 0.0060 'International Tables Vol C Tables 4.2.6.8 and 6.1.1.4'
F F 0.0171 0.0103 'International Tables Vol C Tables 4.2.6.8 and 6.1.1.4'

loop_
_geom_angle_atom_site_label_1
_geom_angle_atom_site_label_2
_geom_angle_atom_site_label_3
_geom_angle_site_symmetry_1
_geom_angle_site_symmetry_3
_geom_angle
_geom_angle_publ_flag
F1 C1 C6 . . 118.99(17) ?
F1 C1 C2 . . 117.95(17) ?
C6 C1 C2 . . 123.06(16) ?
C1 C2 C3 . . 118.47(17) ?
C1 C2 H2 . . 120.8 ?
C3 C2 H2 . . 120.8 ?
C2 C3 C4 . . 120.59(16) ?
C2 C3 H3 . . 119.7 ?
C4 C3 H3 . . 119.7 ?
C5 C4 C3 . . 118.60(15) ?
C5 C4 C7 . . 117.74(15) ?
C3 C4 C7 . . 123.56(15) ?
C6 C5 C4 . . 121.46(17) ?
C6 C5 H5 . . 119.3 ?
C4 C5 H5 . . 119.3 ?
C1 C6 C5 . . 117.80(16) ?
C1 C6 H6 . . 121.1 ?
C5 C6 H6 . . 121.1 ?
N1 C7 C4 . . 125.84(15) ?
N1 C7 H7 . . 117.1 ?
C4 C7 H7 . . 117.1 ?
C9 C8 C13 . . 118.68(14) ?
C9 C8 N1 . . 119.45(14) ?
C13 C8 N1 . . 121.80(14) ?
C10 C9 C8 . . 120.71(15) ?
C10 C9 H9 . . 119.6 ?
C8 C9 H9 . . 119.6 ?
C9 C10 C11 . . 120.18(15) ?
C9 C10 H10 . . 119.9 ?
C11 C10 H10 . . 119.9 ?
O1 C11 C12 . . 122.48(15) ?
O1 C11 C10 . . 117.79(15) ?
C12 C11 C10 . . 119.73(15) ?
C13 C12 C11 . . 119.99(15) ?
C13 C12 H12 . . 120.0 ?
C11 C12 H12 . . 120.0 ?
C12 C13 C8 . . 120.68(15) ?
C12 C13 H13 . . 119.7 ?
C8 C13 H13 . . 119.7 ?
C7 N1 C8 . . 117.26(14) ?
C11 O1 H1A . . 109.5 ?

loop_
_geom_bond_atom_site_label_1
_geom_bond_atom_site_label_2
_geom_bond_site_symmetry_2
_geom_bond_distance
_geom_bond_publ_flag
C1 F1 . 1.352(2) ?
C1 C6 . 1.368(3) ?
C1 C2 . 1.374(3) ?
C2 C3 . 1.377(2) ?
C2 H2 . 0.9300 ?
C3 C4 . 1.395(2) ?
C3 H3 . 0.9300 ?
C4 C5 . 1.390(2) ?
C4 C7 . 1.456(2) ?
C5 C6 . 1.378(2) ?
C5 H5 . 0.9300 ?
C6 H6 . 0.9300 ?
C7 N1 . 1.273(2) ?
C7 H7 . 0.9300 ?
C8 C9 . 1.388(2) ?
C8 C13 . 1.392(2) ?
C8 N1 . 1.428(2) ?
C9 C10 . 1.379(2) ?
C9 H9 . 0.9300 ?
C10 C11 . 1.386(2) ?
C10 H10 . 0.9300 ?
C11 O1 . 1.367(2) ?
C11 C12 . 1.382(2) ?
C12 C13 . 1.384(2) ?
C12 H12 . 0.9300 ?
C13 H13 . 0.9300 ?
O1 H1A . 0.8200 ?

loop_
_geom_hbond_atom_site_label_D
_geom_hbond_atom_site_label_H
_geom_hbond_atom_site_label_A
_geom_hbond_site_symmetry_A
_geom_hbond_distance_DH
_geom_hbond_distance_HA
_geom_hbond_distance_DA
_geom_hbond_angle_DHA
O1 H1A N1 4_575 0.82 2.09 2.885(2) 163

loop_
_geom_torsion_atom_site_label_1
_geom_torsion_atom_site_label_2
_geom_torsion_atom_site_label_3
_geom_torsion_atom_site_label_4
_geom_torsion_site_symmetry_1
_geom_torsion_site_symmetry_2
_geom_torsion_site_symmetry_3
_geom_torsion_site_symmetry_4
_geom_torsion
_geom_torsion_publ_flag
F1 C1 C2 C3 . . . . -178.66(16) ?
C6 C1 C2 C3 . . . . 1.3(3) ?
C1 C2 C3 C4 . . . . -0.6(3) ?
C2 C3 C4 C5 . . . . -0.3(2) ?
C2 C3 C4 C7 . . . . -176.69(15) ?
C3 C4 C5 C6 . . . . 0.6(3) ?
C7 C4 C5 C6 . . . . 177.20(16) ?
F1 C1 C6 C5 . . . . 178.95(16) ?
C2 C1 C6 C5 . . . . -1.0(3) ?
C4 C5 C6 C1 . . . . 0.0(3) ?
C5 C4 C7 N1 . . . . 171.35(17) ?
C3 C4 C7 N1 . . . . -12.2(3) ?
C13 C8 C9 C10 . . . . 1.9(3) ?
N1 C8 C9 C10 . . . . 178.98(15) ?
C8 C9 C10 C11 . . . . -1.1(3) ?
C9 C10 C11 O1 . . . . 179.82(16) ?
C9 C10 C11 C12 . . . . -0.7(3) ?
O1 C11 C12 C13 . . . . -178.88(16) ?
C10 C11 C12 C13 . . . . 1.7(3) ?
C11 C12 C13 C8 . . . . -0.9(3) ?
C9 C8 C13 C12 . . . . -0.9(3) ?
N1 C8 C13 C12 . . . . -177.93(16) ?
C4 C7 N1 C8 . . . . 172.19(15) ?
C9 C8 N1 C7 . . . . 140.76(16) ?
C13 C8 N1 C7 . . . . -42.2(2) ?

loop_
_cod_related_entry_id
_cod_related_entry_database
_cod_related_entry_code
1 ChemSpider 798305
